data_7006897
loop_
_publ_author_name
'Moberg, Viktor'
'Homanen, Pertti'
'Selva, Simona'
'Persson, Roger'
'Haukka, Matti'
'Pakkanen, Tapani A.'
'Monari, Magda'
'Nordlander, Ebbe'

_publ_section_title
;
 Synthesis, characterization and reactivity of tetranuclear ruthenium
 hydrido clusters containing chiral phosphine ligands.
;
_journal_issue 1
_journal_name_full 'Dalton transactions (Cambridge, England : 2003)'
_journal_page_first 279
_journal_page_last 288
_journal_paper_doi 10.1039/b515273a
_journal_year 2006
_chemical_formula_sum 'C28 H32 O10 P2 Ru4'
_chemical_formula_weight 994.76
_chemical_name_systematic
;
?
;
_space_group_IT_number 19
_symmetry_cell_setting orthorhombic
_symmetry_space_group_name_Hall 'P 2ac 2ab'
_symmetry_space_group_name_H-M 'P 21 21 21'
_atom_sites_solution_hydrogens geom
_atom_sites_solution_primary direct
_atom_sites_solution_secondary difmap
_audit_creation_method SHELXL-97
_cell_angle_alpha 90.00
_cell_angle_beta 90.00
_cell_angle_gamma 90.00
_cell_formula_units_Z 8
_cell_length_a 11.651(2)
_cell_length_b 15.180(3)
_cell_length_c 38.529(8)
_cell_measurement_temperature 293(2)
_cell_volume 6814(2)
_computing_cell_refinement 'Denzo/Scalepack (Otwinowski & Minor, 1997)'
_computing_data_collection 'Collect (Nonius, 1999)'
_computing_data_reduction 'Denzo/Scalepack (Otwinowski & Minor, 1997)'
_computing_molecular_graphics 'SHELXTL v.5.1 (Bruker Axs, 1998)'
_computing_publication_material 'SHELXL-97 (Sheldrick, 1997)'
_computing_structure_refinement 'SHELXL-97 (Sheldrick, 1997)'
_computing_structure_solution 'SIR97 (Altomare et al. 1997)'
_diffrn_ambient_temperature 293(2)
_diffrn_measured_fraction_theta_full 0.991
_diffrn_measured_fraction_theta_max 0.991
_diffrn_measurement_device_type 'Nonius Kappa CCD diffractometer'
_diffrn_radiation_monochromator graphite
_diffrn_radiation_source 'fine-focus sealed tube'
_diffrn_radiation_type MoK\a
_diffrn_radiation_wavelength 0.71073
_diffrn_reflns_av_R_equivalents 0.0000
_diffrn_reflns_av_sigmaI/netI 0.0860
_diffrn_reflns_limit_h_max 14
_diffrn_reflns_limit_h_min -14
_diffrn_reflns_limit_k_max 18
_diffrn_reflns_limit_k_min -18
_diffrn_reflns_limit_l_max 48
_diffrn_reflns_limit_l_min -48
_diffrn_reflns_number 13756
_diffrn_reflns_theta_full 26.44
_diffrn_reflns_theta_max 26.44
_diffrn_reflns_theta_min 2.04
_exptl_absorpt_coefficient_mu 1.884
_exptl_absorpt_correction_type empirical
_exptl_crystal_colour red
_exptl_crystal_density_diffrn 1.939
_exptl_crystal_density_method 'not measured'
_exptl_crystal_description parallelepiped
_exptl_crystal_F_000 3888
_exptl_crystal_size_max 0.30
_exptl_crystal_size_mid 0.10
_exptl_crystal_size_min 0.10
_refine_diff_density_max 0.697
_refine_diff_density_min -0.601
_refine_diff_density_rms 0.139
_refine_ls_abs_structure_details 'Flack H D (1983), Acta Cryst. A39, 876-881'
_refine_ls_abs_structure_Flack -0.01(3)
_refine_ls_extinction_coef 0.00013(2)
_refine_ls_extinction_expression Fc^*^=kFc[1+0.001xFc^2^\l^3^/sin(2\q)]^-1/4^
_refine_ls_extinction_method SHELXL
_refine_ls_goodness_of_fit_ref 1.033
_refine_ls_hydrogen_treatment mixed
_refine_ls_matrix_type full
_refine_ls_number_parameters 802
_refine_ls_number_reflns 13756
_refine_ls_number_restraints 0
_refine_ls_restrained_S_all 1.033
_refine_ls_R_factor_all 0.0648
_refine_ls_R_factor_gt 0.0428
_refine_ls_shift/su_max 0.002
_refine_ls_shift/su_mean 0.000
_refine_ls_structure_factor_coef Fsqd
_refine_ls_weighting_details 'calc w=1/[\s^2^(Fo^2^)+(0.0000P)^2^+4.2044P] where P=(Fo^2^+2Fc^2^)/3'
_refine_ls_weighting_scheme calc
_refine_ls_wR_factor_gt 0.0615
_refine_ls_wR_factor_ref 0.0670
_reflns_number_gt 11257
_reflns_number_total 13756
_reflns_threshold_expression >2sigma(I)
_cod_data_source_file b515273a.txt
_cod_data_source_block H4Ru4(CO)10(DUPHOS)_(3)
_cod_depositor_comments
;
The following automatic conversions were performed:
'_symmetry_cell_setting' value 'Orthorhombic' changed to 'orthorhombic'
according to '/home/saulius/struct/CIF-dictionaries/cif_core.dic'
dictionary named 'cif_core.dic' version 2.4.1 from 2010-06-29.

Automatic conversion script
Id: cif_fix_enum 1527 2010-12-29 10:47:43Z saulius 
;
_cod_original_sg_symbol_H-M P2(1)2(1)2(1)
_cod_database_code 7006897

loop_
_symmetry_equiv_pos_as_xyz
'x, y, z'
'-x+1/2, -y, z+1/2'
'-x, y+1/2, -z+1/2'
'x+1/2, -y+1/2, -z'

loop_
_atom_site_label
_atom_site_type_symbol
_atom_site_fract_x
_atom_site_fract_y
_atom_site_fract_z
_atom_site_U_iso_or_equiv
_atom_site_adp_type
_atom_site_occupancy
_atom_site_symmetry_multiplicity
_atom_site_calc_flag
_atom_site_refinement_flags
_atom_site_disorder_assembly
_atom_site_disorder_group
Ru1 Ru 0.27997(4) 0.75625(3) 0.791281(13) 0.01398(12) Uani 1 1 d . . .
Ru2 Ru 0.21895(5) 0.64902(3) 0.728739(14) 0.01660(13) Uani 1 1 d . . .
Ru3 Ru 0.05341(4) 0.67665(3) 0.780644(15) 0.01677(13) Uani 1 1 d . . .
Ru4 Ru 0.10681(4) 0.81885(3) 0.737733(15) 0.01695(13) Uani 1 1 d . . .
P1 P 0.28739(15) 0.85333(11) 0.83726(4) 0.0168(4) Uani 1 1 d . . .
P2 P 0.47020(14) 0.79604(10) 0.78402(5) 0.0161(4) Uani 1 1 d . . .
C1 C 0.3228(5) 0.6630(4) 0.81904(18) 0.0197(16) Uani 1 1 d . . .
C2 C 0.2300(6) 0.5419(4) 0.75321(19) 0.0250(17) Uani 1 1 d . . .
C3 C 0.3470(6) 0.6387(4) 0.69704(19) 0.0242(17) Uani 1 1 d . . .
C4 C 0.1133(6) 0.6045(4) 0.69561(19) 0.0240(17) Uani 1 1 d . . .
C5 C 0.0707(6) 0.5768(5) 0.8114(2) 0.0280(18) Uani 1 1 d . . .
C6 C -0.0570(6) 0.7326(4) 0.80899(19) 0.0225(17) Uani 1 1 d . . .
C7 C -0.0541(6) 0.6190(4) 0.75193(19) 0.0244(17) Uani 1 1 d . . .
C8 C 0.1568(6) 0.9152(5) 0.70854(18) 0.0241(17) Uani 1 1 d . . .
C9 C -0.0198(6) 0.7853(4) 0.71000(19) 0.0250(17) Uani 1 1 d . . .
C10 C 0.0088(5) 0.8827(4) 0.76774(18) 0.0210(16) Uani 1 1 d . . .
Ru1B Ru 0.43167(4) 0.97827(3) 0.547811(14) 0.01479(13) Uani 1 1 d . . .
Ru2B Ru 0.67281(4) 0.98065(4) 0.523718(15) 0.01816(13) Uani 1 1 d . . .
Ru3B Ru 0.51156(5) 0.92310(3) 0.475395(14) 0.01662(13) Uani 1 1 d . . .
Ru4B Ru 0.52180(4) 1.10841(3) 0.497608(15) 0.01754(13) Uani 1 1 d . . .
P1B P 0.23516(14) 0.99278(11) 0.55365(5) 0.0170(4) Uani 1 1 d . . .
P2B P 0.41064(15) 0.85399(11) 0.58158(5) 0.0176(4) Uani 1 1 d . . .
O1 O 0.3448(4) 0.6017(3) 0.83632(13) 0.0331(13) Uani 1 1 d . . .
O2 O 0.2430(4) 0.4749(3) 0.76711(13) 0.0350(13) Uani 1 1 d . . .
O3 O 0.4202(4) 0.6313(3) 0.67806(13) 0.0399(15) Uani 1 1 d . . .
O4 O 0.0549(5) 0.5810(3) 0.67310(13) 0.0382(14) Uani 1 1 d . . .
O5 O 0.0812(4) 0.5193(3) 0.82963(14) 0.0362(14) Uani 1 1 d . . .
O6 O -0.1235(4) 0.7658(3) 0.82668(13) 0.0287(13) Uani 1 1 d . . .
O7 O -0.1229(4) 0.5823(3) 0.73603(14) 0.0333(13) Uani 1 1 d . . .
O8 O 0.1816(4) 0.9708(3) 0.69043(13) 0.0319(13) Uani 1 1 d . . .
O9 O -0.0967(4) 0.7679(3) 0.69276(13) 0.0352(14) Uani 1 1 d . . .
O10 O -0.0511(4) 0.9228(3) 0.78479(13) 0.0321(13) Uani 1 1 d . . .
C31 C 0.4379(6) 0.8710(4) 0.84831(17) 0.0194(16) Uani 1 1 d . . .
C32 C 0.4744(6) 0.9104(4) 0.87905(18) 0.0252(17) Uani 1 1 d . . .
H32 H 0.4207 0.9231 0.8962 0.030 Uiso 1 1 calc R . .
C33 C 0.5893(6) 0.9314(5) 0.8847(2) 0.033(2) Uani 1 1 d . . .
H33 H 0.6127 0.9559 0.9056 0.040 Uiso 1 1 calc R . .
C34 C 0.6676(7) 0.9152(5) 0.85880(19) 0.0336(19) Uani 1 1 d . . .
H34 H 0.7442 0.9303 0.8621 0.040 Uiso 1 1 calc R . .
C35 C 0.6346(5) 0.8772(4) 0.82813(19) 0.0262(18) Uani 1 1 d . . .
H35 H 0.6883 0.8673 0.8107 0.031 Uiso 1 1 calc R . .
C36 C 0.5191(5) 0.8532(4) 0.82303(16) 0.0148(15) Uani 1 1 d . . .
C11B C 0.1883(6) 1.0923(4) 0.57732(18) 0.0229(17) Uani 1 1 d . . .
H11B H 0.2468 1.1373 0.5730 0.028 Uiso 1 1 calc R . .
C12B C 0.0799(6) 1.1234(4) 0.5589(2) 0.033(2) Uani 1 1 d . . .
H12A H 0.0136 1.0916 0.5676 0.039 Uiso 1 1 calc R . .
H12B H 0.0681 1.1858 0.5630 0.039 Uiso 1 1 calc R . .
C13B C 0.0956(6) 1.1061(4) 0.5206(2) 0.0305(19) Uani 1 1 d . . .
H13A H 0.1549 1.1440 0.5111 0.037 Uiso 1 1 calc R . .
H13B H 0.0247 1.1170 0.5081 0.037 Uiso 1 1 calc R . .
C14B C 0.1311(5) 1.0079(4) 0.51720(18) 0.0204(17) Uani 1 1 d . . .
H14B H 0.0632 0.9722 0.5225 0.025 Uiso 1 1 calc R . .
C15B C 0.1767(6) 1.0844(5) 0.61690(18) 0.036(2) Uani 1 1 d . . .
H15A H 0.1593 1.1412 0.6265 0.054 Uiso 1 1 calc R . .
H15B H 0.2476 1.0632 0.6265 0.054 Uiso 1 1 calc R . .
H15C H 0.1161 1.0440 0.6224 0.054 Uiso 1 1 calc R . .
C16B C 0.1713(6) 0.9819(5) 0.48127(18) 0.0300(18) Uani 1 1 d . . .
H16A H 0.1131 0.9967 0.4646 0.045 Uiso 1 1 calc R . .
H16B H 0.1854 0.9197 0.4806 0.045 Uiso 1 1 calc R . .
H16C H 0.2407 1.0130 0.4758 0.045 Uiso 1 1 calc R . .
O1B O 0.4670(4) 1.1090(3) 0.60553(12) 0.0309(13) Uani 1 1 d . . .
O2B O 0.7857(5) 0.8081(3) 0.54343(13) 0.0432(15) Uani 1 1 d . . .
O3B O 0.7869(5) 1.0664(4) 0.58604(15) 0.068(2) Uani 1 1 d . . .
O4B O 0.8632(4) 1.0295(3) 0.47283(13) 0.0321(13) Uani 1 1 d . . .
O5B O 0.6103(5) 1.2287(3) 0.55450(14) 0.0422(15) Uani 1 1 d . . .
O6B O 0.3397(4) 1.2438(3) 0.47678(14) 0.0397(14) Uani 1 1 d . . .
O7B O 0.6995(4) 1.1714(3) 0.44491(14) 0.0405(15) Uani 1 1 d . . .
O8B O 0.3268(4) 0.8621(3) 0.42453(12) 0.0311(13) Uani 1 1 d . . .
O9B O 0.6010(4) 0.7366(3) 0.48534(12) 0.0292(13) Uani 1 1 d . . .
O10B O 0.6791(4) 0.9553(3) 0.41673(13) 0.0321(13) Uani 1 1 d . . .
C1B C 0.4532(6) 1.0560(4) 0.58399(18) 0.0214(17) Uani 1 1 d . . .
C2B C 0.7427(6) 0.8710(5) 0.53503(18) 0.0288(19) Uani 1 1 d . . .
C3B C 0.7421(6) 1.0385(5) 0.5617(2) 0.035(2) Uani 1 1 d . . .
C4B C 0.7883(6) 1.0132(4) 0.49129(17) 0.0217(16) Uani 1 1 d . . .
C5B C 0.5810(6) 1.1811(5) 0.53338(19) 0.0293(19) Uani 1 1 d . . .
C6B C 0.4059(6) 1.1916(4) 0.48288(19) 0.0246(18) Uani 1 1 d . . .
C7B C 0.6355(6) 1.1463(4) 0.46529(19) 0.0271(18) Uani 1 1 d . . .
C8B C 0.3904(6) 0.8863(4) 0.44375(18) 0.0218(17) Uani 1 1 d . . .
C9B C 0.5677(6) 0.8072(4) 0.48283(17) 0.0207(16) Uani 1 1 d . . .
C10B C 0.6181(6) 0.9426(4) 0.43982(19) 0.0249(18) Uani 1 1 d . . .
C31B C 0.1790(6) 0.9001(4) 0.57846(16) 0.0197(16) Uani 1 1 d . . .
C32B C 0.0631(6) 0.8901(4) 0.58558(18) 0.0262(17) Uani 1 1 d . . .
H32B H 0.0110 0.9310 0.5769 0.031 Uiso 1 1 calc R . .
C33B C 0.0234(6) 0.8197(4) 0.60550(19) 0.0312(19) Uani 1 1 d . . .
H33B H -0.0545 0.8141 0.6104 0.037 Uiso 1 1 calc R . .
C34B C 0.1010(6) 0.7582(5) 0.61800(19) 0.034(2) Uani 1 1 d . . .
H34B H 0.0747 0.7100 0.6306 0.041 Uiso 1 1 calc R . .
C35B C 0.2176(7) 0.7677(5) 0.61186(18) 0.0310(19) Uani 1 1 d . . .
H35B H 0.2691 0.7272 0.6210 0.037 Uiso 1 1 calc R . .
C36B C 0.2585(5) 0.8390(4) 0.59169(17) 0.0204(16) Uani 1 1 d . . .
C11 C 0.2092(6) 0.8333(5) 0.87882(17) 0.0263(17) Uani 1 1 d . . .
H11 H 0.2653 0.8370 0.8977 0.032 Uiso 1 1 calc R . .
C12 C 0.1313(9) 0.9147(6) 0.8812(3) 0.071(3) Uani 1 1 d . . .
H12C H 0.0579 0.9009 0.8706 0.085 Uiso 1 1 calc R . .
H12D H 0.1174 0.9279 0.9055 0.085 Uiso 1 1 calc R . .
C13 C 0.1768(9) 0.9903(6) 0.8650(2) 0.066(3) Uani 1 1 d . . .
H13C H 0.2342 1.0168 0.8799 0.079 Uiso 1 1 calc R . .
H13D H 0.1162 1.0330 0.8613 0.079 Uiso 1 1 calc R . .
C14 C 0.2301(6) 0.9665(4) 0.83092(18) 0.0293(18) Uani 1 1 d . . .
H14 H 0.1686 0.9633 0.8136 0.035 Uiso 1 1 calc R . .
C15 C 0.1484(8) 0.7489(5) 0.8823(2) 0.058(3) Uani 1 1 d . . .
H15D H 0.1060 0.7484 0.9037 0.087 Uiso 1 1 calc R . .
H15E H 0.2030 0.7016 0.8824 0.087 Uiso 1 1 calc R . .
H15F H 0.0965 0.7417 0.8632 0.087 Uiso 1 1 calc R . .
C16 C 0.3179(7) 1.0345(5) 0.8183(2) 0.062(3) Uani 1 1 d . . .
H16D H 0.2801 1.0899 0.8145 0.094 Uiso 1 1 calc R . .
H16E H 0.3518 1.0146 0.7970 0.094 Uiso 1 1 calc R . .
H16F H 0.3766 1.0417 0.8356 0.094 Uiso 1 1 calc R . .
C21B C 0.4903(6) 0.8380(4) 0.62305(16) 0.0193(15) Uani 1 1 d . . .
H21B H 0.4335 0.8210 0.6406 0.023 Uiso 1 1 calc R . .
C22B C 0.5667(6) 0.7586(4) 0.61720(17) 0.0270(18) Uani 1 1 d . . .
H22A H 0.6397 0.7774 0.6076 0.032 Uiso 1 1 calc R . .
H22B H 0.5814 0.7294 0.6392 0.032 Uiso 1 1 calc R . .
C23B C 0.5095(6) 0.6955(4) 0.59264(17) 0.0213(16) Uani 1 1 d . . .
H23A H 0.4477 0.6646 0.6043 0.026 Uiso 1 1 calc R . .
H23B H 0.5645 0.6524 0.5843 0.026 Uiso 1 1 calc R . .
C24B C 0.4627(5) 0.7489(4) 0.56254(17) 0.0219(16) Uani 1 1 d . . .
H24B H 0.5294 0.7645 0.5483 0.026 Uiso 1 1 calc R . .
C25B C 0.5527(6) 0.9184(5) 0.63703(18) 0.036(2) Uani 1 1 d . . .
H25A H 0.5999 0.9015 0.6563 0.054 Uiso 1 1 calc R . .
H25B H 0.4976 0.9615 0.6445 0.054 Uiso 1 1 calc R . .
H25C H 0.6000 0.9431 0.6191 0.054 Uiso 1 1 calc R . .
C26B C 0.3789(6) 0.7022(4) 0.53818(18) 0.0300(19) Uani 1 1 d . . .
H26A H 0.4167 0.6533 0.5273 0.045 Uiso 1 1 calc R . .
H26B H 0.3531 0.7428 0.5207 0.045 Uiso 1 1 calc R . .
H26C H 0.3142 0.6813 0.5512 0.045 Uiso 1 1 calc R . .
C21 C 0.5710(5) 0.7034(4) 0.77670(17) 0.0191(16) Uani 1 1 d . . .
H21 H 0.5270 0.6582 0.7643 0.023 Uiso 1 1 calc R . .
C22 C 0.6601(6) 0.7367(4) 0.75104(17) 0.0252(17) Uani 1 1 d . . .
H22C H 0.6939 0.6877 0.7385 0.030 Uiso 1 1 calc R . .
H22D H 0.7207 0.7679 0.7631 0.030 Uiso 1 1 calc R . .
C23 C 0.5981(5) 0.7990(4) 0.72563(17) 0.0224(17) Uani 1 1 d . . .
H23C H 0.5487 0.7658 0.7102 0.027 Uiso 1 1 calc R . .
H23D H 0.6535 0.8312 0.7117 0.027 Uiso 1 1 calc R . .
C24 C 0.5264(5) 0.8633(4) 0.74777(17) 0.0193(16) Uani 1 1 d . . .
H24 H 0.5796 0.9064 0.7577 0.023 Uiso 1 1 calc R . .
C25 C 0.6207(6) 0.6579(4) 0.80863(19) 0.0315(19) Uani 1 1 d . . .
H25D H 0.6715 0.6116 0.8014 0.047 Uiso 1 1 calc R . .
H25E H 0.5594 0.6335 0.8222 0.047 Uiso 1 1 calc R . .
H25F H 0.6624 0.7000 0.8223 0.047 Uiso 1 1 calc R . .
C26 C 0.4391(5) 0.9143(4) 0.72635(18) 0.0345(19) Uani 1 1 d . . .
H26D H 0.4771 0.9611 0.7142 0.052 Uiso 1 1 calc R . .
H26E H 0.3817 0.9386 0.7414 0.052 Uiso 1 1 calc R . .
H26F H 0.4034 0.8753 0.7099 0.052 Uiso 1 1 calc R . .
H112 H 0.3207 0.7317 0.7440 0.050 Uiso 1 1 d R . .
H113 H 0.1357 0.7444 0.8092 0.050 Uiso 1 1 d R . .
H114 H 0.2269 0.8483 0.7650 0.050 Uiso 1 1 d R . .
H124 H 0.1974 0.7541 0.7047 0.050 Uiso 1 1 d R . .
H212 H 0.5807 0.9432 0.5587 0.050 Uiso 1 1 d R . .
H213 H 0.4052 0.9128 0.5094 0.050 Uiso 1 1 d R . .
H214 H 0.3912 1.0677 0.5167 0.050 Uiso 1 1 d R . .
H234 H 0.4620 1.0390 0.4647 0.050 Uiso 1 1 d R . .

loop_
_atom_site_aniso_label
_atom_site_aniso_U_11
_atom_site_aniso_U_22
_atom_site_aniso_U_33
_atom_site_aniso_U_23
_atom_site_aniso_U_13
_atom_site_aniso_U_12
Ru1 0.0125(3) 0.0144(3) 0.0151(3) 0.0010(2) -0.0014(2) 0.0003(2)
Ru2 0.0163(3) 0.0149(3) 0.0187(3) -0.0015(2) -0.0014(3) 0.0003(2)
Ru3 0.0137(3) 0.0160(3) 0.0206(3) 0.0016(3) -0.0003(2) -0.0008(2)
Ru4 0.0171(3) 0.0151(3) 0.0187(3) 0.0015(3) -0.0029(3) 0.0007(2)
P1 0.0147(9) 0.0215(9) 0.0141(10) -0.0003(8) -0.0003(8) 0.0020(8)
P2 0.0127(9) 0.0175(9) 0.0180(10) 0.0009(8) 0.0001(8) 0.0004(7)
C1 0.009(3) 0.024(4) 0.026(4) 0.001(3) 0.001(3) -0.002(3)
C2 0.015(4) 0.028(4) 0.033(5) -0.010(4) 0.000(3) 0.002(3)
C3 0.036(5) 0.014(4) 0.022(4) 0.003(3) -0.009(4) -0.003(4)
C4 0.028(4) 0.015(4) 0.029(5) 0.013(3) 0.003(4) -0.003(3)
C5 0.008(4) 0.035(5) 0.041(5) -0.010(4) 0.000(4) -0.006(4)
C6 0.012(4) 0.021(4) 0.035(5) 0.008(4) -0.008(3) -0.012(3)
C7 0.020(4) 0.022(4) 0.031(5) 0.005(3) 0.001(4) 0.004(3)
C8 0.022(4) 0.030(4) 0.020(4) 0.000(4) -0.009(3) 0.005(4)
C9 0.025(4) 0.023(4) 0.026(4) 0.000(3) 0.004(4) -0.001(3)
C10 0.016(4) 0.017(4) 0.030(4) 0.005(3) -0.008(3) 0.001(3)
Ru1B 0.0154(3) 0.0154(3) 0.0135(3) 0.0006(2) 0.0006(2) -0.0012(2)
Ru2B 0.0144(3) 0.0216(3) 0.0185(3) 0.0014(3) 0.0007(3) -0.0009(3)
Ru3B 0.0187(3) 0.0172(3) 0.0139(3) 0.0001(2) 0.0018(3) -0.0003(2)
Ru4B 0.0180(3) 0.0157(3) 0.0190(3) 0.0024(2) 0.0020(3) -0.0017(2)
P1B 0.0161(9) 0.0155(9) 0.0195(10) 0.0019(8) 0.0014(8) -0.0003(8)
P2B 0.0203(10) 0.0164(9) 0.0160(10) 0.0037(8) 0.0004(8) -0.0009(8)
O1 0.026(3) 0.034(3) 0.040(3) 0.025(3) -0.007(3) -0.002(3)
O2 0.029(3) 0.028(3) 0.048(4) 0.012(3) 0.011(3) 0.013(3)
O3 0.037(3) 0.045(3) 0.037(4) -0.010(3) 0.019(3) 0.002(3)
O4 0.049(4) 0.033(3) 0.033(3) 0.004(3) -0.024(3) -0.013(3)
O5 0.035(3) 0.029(3) 0.045(4) 0.021(3) 0.000(3) 0.005(3)
O6 0.021(3) 0.024(3) 0.041(3) 0.001(2) 0.014(3) 0.007(2)
O7 0.029(3) 0.024(3) 0.046(4) -0.007(3) -0.009(3) -0.002(2)
O8 0.033(3) 0.026(3) 0.037(3) 0.015(3) -0.001(3) -0.006(3)
O9 0.023(3) 0.045(3) 0.038(3) 0.001(3) -0.016(3) -0.004(3)
O10 0.031(3) 0.021(3) 0.044(4) 0.001(3) 0.010(3) 0.005(2)
C31 0.020(4) 0.018(4) 0.020(4) 0.002(3) -0.011(3) -0.003(3)
C32 0.025(4) 0.031(4) 0.020(4) -0.005(3) 0.005(3) -0.002(4)
C33 0.037(5) 0.034(5) 0.028(5) -0.015(4) -0.019(4) 0.000(4)
C34 0.028(4) 0.039(5) 0.033(5) -0.006(4) -0.011(4) 0.001(4)
C35 0.011(4) 0.028(4) 0.040(5) -0.014(4) -0.006(3) -0.002(3)
C36 0.014(3) 0.015(3) 0.015(4) -0.001(3) -0.002(3) 0.003(3)
C11B 0.023(4) 0.017(4) 0.028(4) 0.000(3) 0.008(3) 0.001(3)
C12B 0.027(4) 0.019(4) 0.053(6) 0.001(4) -0.004(4) 0.000(4)
C13B 0.020(4) 0.021(4) 0.050(5) 0.011(4) 0.005(4) -0.001(3)
C14B 0.010(3) 0.024(4) 0.027(4) -0.001(3) 0.002(3) -0.006(3)
C15B 0.033(5) 0.036(5) 0.040(5) -0.014(4) 0.012(4) 0.006(4)
C16B 0.020(4) 0.044(5) 0.027(5) 0.008(4) -0.001(4) 0.002(4)
O1B 0.037(3) 0.030(3) 0.025(3) -0.006(2) 0.000(3) -0.004(3)
O2B 0.052(4) 0.042(3) 0.035(4) 0.016(3) 0.006(3) 0.029(3)
O3B 0.053(4) 0.109(6) 0.043(4) -0.032(4) 0.001(3) -0.039(4)
O4B 0.026(3) 0.043(3) 0.027(3) 0.009(3) 0.009(3) -0.007(3)
O5B 0.048(4) 0.040(3) 0.038(4) -0.015(3) 0.000(3) -0.019(3)
O6B 0.031(3) 0.031(3) 0.057(4) 0.012(3) 0.004(3) 0.013(3)
O7B 0.040(3) 0.035(3) 0.047(4) 0.019(3) 0.022(3) 0.002(3)
O8B 0.037(3) 0.034(3) 0.023(3) 0.002(2) -0.012(3) -0.008(3)
O9B 0.036(3) 0.021(3) 0.031(3) 0.001(2) 0.010(2) 0.008(2)
O10B 0.034(3) 0.032(3) 0.031(3) 0.000(3) 0.008(3) -0.004(3)
C1B 0.018(4) 0.024(4) 0.021(4) 0.007(3) -0.004(3) 0.004(3)
C2B 0.024(4) 0.038(5) 0.024(4) 0.008(4) 0.009(3) -0.003(4)
C3B 0.033(5) 0.041(5) 0.030(5) -0.009(4) 0.019(4) -0.005(4)
C4B 0.037(4) 0.014(3) 0.015(4) -0.001(3) -0.010(4) 0.003(4)
C5B 0.033(5) 0.025(4) 0.030(5) 0.005(4) 0.014(4) -0.007(4)
C6B 0.015(4) 0.023(4) 0.035(5) -0.004(4) 0.009(3) -0.009(3)
C7B 0.033(4) 0.015(4) 0.033(5) 0.002(3) 0.001(4) 0.004(4)
C8B 0.022(4) 0.017(4) 0.026(5) 0.008(3) 0.001(3) 0.001(3)
C9B 0.020(4) 0.029(4) 0.013(4) -0.004(3) 0.003(3) -0.004(4)
C10B 0.020(4) 0.024(4) 0.031(5) -0.003(4) -0.005(4) 0.002(3)
C31B 0.025(4) 0.022(4) 0.012(4) 0.003(3) 0.000(3) 0.006(3)
C32B 0.019(4) 0.030(4) 0.029(5) 0.004(4) 0.001(3) -0.003(4)
C33B 0.020(4) 0.030(4) 0.044(5) 0.004(4) 0.008(4) -0.002(4)
C34B 0.032(5) 0.028(4) 0.042(5) 0.013(4) 0.009(4) -0.012(4)
C35B 0.032(4) 0.031(4) 0.030(5) 0.010(4) 0.004(4) 0.006(4)
C36B 0.024(4) 0.020(4) 0.017(4) 0.002(3) 0.005(3) 0.000(3)
C11 0.021(4) 0.039(5) 0.019(4) -0.002(4) -0.003(3) 0.008(4)
C12 0.087(8) 0.055(7) 0.071(8) -0.017(6) 0.061(6) -0.001(6)
C13 0.104(8) 0.059(7) 0.035(6) -0.006(5) -0.008(6) 0.054(6)
C14 0.041(5) 0.024(4) 0.024(4) 0.000(3) -0.010(4) 0.006(4)
C15 0.089(8) 0.055(6) 0.031(5) 0.002(5) 0.026(5) -0.031(6)
C16 0.066(7) 0.025(5) 0.096(8) 0.005(5) -0.044(6) 0.008(5)
C21B 0.022(4) 0.024(4) 0.012(4) -0.002(3) -0.001(3) -0.004(3)
C22B 0.027(4) 0.033(4) 0.021(4) 0.010(4) -0.008(3) 0.002(4)
C23B 0.025(4) 0.017(4) 0.021(4) 0.003(3) 0.002(3) 0.008(3)
C24B 0.019(4) 0.024(4) 0.022(4) 0.005(3) -0.005(3) -0.001(3)
C25B 0.041(5) 0.043(5) 0.023(4) 0.007(4) -0.015(4) -0.010(4)
C26B 0.032(4) 0.024(4) 0.034(5) -0.007(3) -0.006(4) -0.008(3)
C21 0.020(4) 0.015(3) 0.022(4) -0.003(3) -0.003(3) 0.006(3)
C22 0.017(4) 0.037(4) 0.022(4) -0.002(4) 0.000(3) 0.010(3)
C23 0.010(3) 0.039(4) 0.019(4) -0.002(3) -0.001(3) -0.004(3)
C24 0.017(4) 0.024(4) 0.018(4) 0.001(3) -0.002(3) -0.002(3)
C25 0.025(4) 0.023(4) 0.047(5) 0.002(4) 0.000(4) 0.003(4)
C26 0.028(4) 0.044(5) 0.031(5) 0.016(4) 0.002(4) -0.006(4)

loop_
_atom_type_symbol
_atom_type_description
_atom_type_scat_dispersion_real
_atom_type_scat_dispersion_imag
_atom_type_scat_source
C C 0.0033 0.0016 'International Tables Vol C Tables 4.2.6.8 and 6.1.1.4'
H H 0.0000 0.0000 'International Tables Vol C Tables 4.2.6.8 and 6.1.1.4'
O O 0.0106 0.0060 'International Tables Vol C Tables 4.2.6.8 and 6.1.1.4'
P P 0.1023 0.0942 'International Tables Vol C Tables 4.2.6.8 and 6.1.1.4'
Ru Ru -1.2594 0.8363 'International Tables Vol C Tables 4.2.6.8 and 6.1.1.4'

loop_
_geom_angle_atom_site_label_1
_geom_angle_atom_site_label_2
_geom_angle_atom_site_label_3
_geom_angle
_geom_angle_site_symmetry_1
_geom_angle_site_symmetry_3
_geom_angle_publ_flag
C1 Ru1 P1 92.0(2) . . ?
C1 Ru1 P2 90.6(2) . . ?
P1 Ru1 P2 83.70(6) . . ?
C1 Ru1 Ru3 90.5(2) . . ?
P1 Ru1 Ru3 113.86(5) . . ?
P2 Ru1 Ru3 162.35(5) . . ?
C1 Ru1 Ru2 96.5(2) . . ?
P1 Ru1 Ru2 167.11(5) . . ?
P2 Ru1 Ru2 105.78(5) . . ?
Ru3 Ru1 Ru2 56.603(18) . . ?
C1 Ru1 Ru4 144.5(2) . . ?
P1 Ru1 Ru4 110.29(5) . . ?
P2 Ru1 Ru4 118.18(5) . . ?
Ru3 Ru1 Ru4 55.675(19) . . ?
Ru2 Ru1 Ru4 57.71(2) . . ?
C1 Ru1 H112 109.6 . . ?
P1 Ru1 H112 147.6 . . ?
P2 Ru1 H112 72.5 . . ?
Ru3 Ru1 H112 90.6 . . ?
Ru2 Ru1 H112 35.8 . . ?
Ru4 Ru1 H112 65.2 . . ?
C1 Ru1 H113 87.4 . . ?
P1 Ru1 H113 78.9 . . ?
P2 Ru1 H113 162.4 . . ?
Ru3 Ru1 H113 35.3 . . ?
Ru2 Ru1 H113 91.8 . . ?
Ru4 Ru1 H113 71.1 . . ?
H112 Ru1 H113 124.6 . . ?
C1 Ru1 H114 175.8 . . ?
P1 Ru1 H114 87.1 . . ?
P2 Ru1 H114 93.3 . . ?
Ru3 Ru1 H114 86.2 . . ?
Ru2 Ru1 H114 83.7 . . ?
Ru4 Ru1 H114 33.1 . . ?
H112 Ru1 H114 73.0 . . ?
H113 Ru1 H114 88.5 . . ?
C2 Ru2 C4 94.2(3) . . ?
C2 Ru2 C3 101.1(3) . . ?
C4 Ru2 C3 92.7(3) . . ?
C2 Ru2 Ru3 79.6(2) . . ?
C4 Ru2 Ru3 95.0(2) . . ?
C3 Ru2 Ru3 172.2(2) . . ?
C2 Ru2 Ru4 137.3(2) . . ?
C4 Ru2 Ru4 96.0(2) . . ?
C3 Ru2 Ru4 119.6(2) . . ?
Ru3 Ru2 Ru4 58.331(19) . . ?
C2 Ru2 Ru1 92.9(2) . . ?
C4 Ru2 Ru1 152.8(2) . . ?
C3 Ru2 Ru1 111.7(2) . . ?
Ru3 Ru2 Ru1 60.59(2) . . ?
Ru4 Ru2 Ru1 61.912(19) . . ?
C2 Ru2 H112 112.8 . . ?
C4 Ru2 H112 152.1 . . ?
C3 Ru2 H112 76.0 . . ?
Ru3 Ru2 H112 96.5 . . ?
Ru4 Ru2 H112 69.1 . . ?
Ru1 Ru2 H112 38.0 . . ?
C2 Ru2 H124 176.2 . . ?
C4 Ru2 H124 83.3 . . ?
C3 Ru2 H124 81.9 . . ?
Ru3 Ru2 H124 97.7 . . ?
Ru4 Ru2 H124 40.5 . . ?
Ru1 Ru2 H124 88.1 . . ?
H112 Ru2 H124 70.0 . . ?
C7 Ru3 C6 95.5(3) . . ?
C7 Ru3 C5 93.7(3) . . ?
C6 Ru3 C5 94.0(3) . . ?
C7 Ru3 Ru4 99.2(2) . . ?
C6 Ru3 Ru4 98.4(2) . . ?
C5 Ru3 Ru4 161.1(2) . . ?
C7 Ru3 Ru2 88.2(2) . . ?
C6 Ru3 Ru2 161.1(2) . . ?
C5 Ru3 Ru2 104.3(2) . . ?
Ru4 Ru3 Ru2 62.65(2) . . ?
C7 Ru3 Ru1 150.6(2) . . ?
C6 Ru3 Ru1 110.31(19) . . ?
C5 Ru3 Ru1 98.2(2) . . ?
Ru4 Ru3 Ru1 64.091(19) . . ?
Ru2 Ru3 Ru1 62.81(2) . . ?
C7 Ru3 H113 170.1 . . ?
C6 Ru3 H113 75.6 . . ?
C5 Ru3 H113 91.0 . . ?
Ru4 Ru3 H113 78.5 . . ?
Ru2 Ru3 H113 99.0 . . ?
Ru1 Ru3 H113 36.2 . . ?
C9 Ru4 C10 90.7(3) . . ?
C9 Ru4 C8 96.3(3) . . ?
C10 Ru4 C8 98.6(3) . . ?
C9 Ru4 Ru3 87.3(2) . . ?
C10 Ru4 Ru3 84.25(19) . . ?
C8 Ru4 Ru3 175.4(2) . . ?
C9 Ru4 Ru2 92.5(2) . . ?
C10 Ru4 Ru2 142.88(19) . . ?
C8 Ru4 Ru2 117.7(2) . . ?
Ru3 Ru4 Ru2 59.02(2) . . ?
C9 Ru4 Ru1 144.8(2) . . ?
C10 Ru4 Ru1 98.41(19) . . ?
C8 Ru4 Ru1 115.54(19) . . ?
Ru3 Ru4 Ru1 60.23(2) . . ?
Ru2 Ru4 Ru1 60.381(18) . . ?
C9 Ru4 H114 178.4 . . ?
C10 Ru4 H114 89.1 . . ?
C8 Ru4 H114 85.3 . . ?
Ru3 Ru4 H114 91.1 . . ?
Ru2 Ru4 H114 86.6 . . ?
Ru1 Ru4 H114 33.7 . . ?
C9 Ru4 H124 85.2 . . ?
C10 Ru4 H124 175.7 . . ?
C8 Ru4 H124 80.6 . . ?
Ru3 Ru4 H124 96.8 . . ?
Ru2 Ru4 H124 38.9 . . ?
Ru1 Ru4 H124 85.7 . . ?
H114 Ru4 H124 94.9 . . ?
C31 P1 C14 103.9(3) . . ?
C31 P1 C11 107.0(3) . . ?
C14 P1 C11 95.0(3) . . ?
C31 P1 Ru1 108.0(2) . . ?
C14 P1 Ru1 118.4(2) . . ?
C11 P1 Ru1 122.5(2) . . ?
C36 P2 C24 104.4(3) . . ?
C36 P2 C21 106.7(3) . . ?
C24 P2 C21 94.6(3) . . ?
C36 P2 Ru1 108.9(2) . . ?
C24 P2 Ru1 125.1(2) . . ?
C21 P2 Ru1 115.3(2) . . ?
O1 C1 Ru1 176.6(6) . . ?
O2 C2 Ru2 175.8(6) . . ?
O3 C3 Ru2 178.4(7) . . ?
O4 C4 Ru2 173.7(6) . . ?
O5 C5 Ru3 179.2(7) . . ?
O6 C6 Ru3 178.9(6) . . ?
O7 C7 Ru3 176.2(6) . . ?
O8 C8 Ru4 176.6(6) . . ?
O9 C9 Ru4 177.6(6) . . ?
O10 C10 Ru4 177.6(6) . . ?
C1B Ru1B P2B 96.4(2) . . ?
C1B Ru1B P1B 90.0(2) . . ?
P2B Ru1B P1B 85.28(6) . . ?
C1B Ru1B Ru4B 91.1(2) . . ?
P2B Ru1B Ru4B 162.50(5) . . ?
P1B Ru1B Ru4B 110.60(5) . . ?
C1B Ru1B Ru2B 95.8(2) . . ?
P2B Ru1B Ru2B 106.74(5) . . ?
P1B Ru1B Ru2B 165.92(5) . . ?
Ru4B Ru1B Ru2B 56.601(18) . . ?
C1B Ru1B Ru3B 145.5(2) . . ?
P2B Ru1B Ru3B 108.86(5) . . ?
P1B Ru1B Ru3B 114.61(5) . . ?
Ru4B Ru1B Ru3B 58.54(2) . . ?
Ru2B Ru1B Ru3B 55.122(17) . . ?
C1B Ru1B H212 83.5 . . ?
P2B Ru1B H212 74.8 . . ?
P1B Ru1B H212 158.2 . . ?
Ru4B Ru1B H212 90.4 . . ?
Ru2B Ru1B H212 35.8 . . ?
Ru3B Ru1B H212 81.0 . . ?
C1B Ru1B H213 173.4 . . ?
P2B Ru1B H213 89.7 . . ?
P1B Ru1B H213 87.9 . . ?
Ru4B Ru1B H213 83.8 . . ?
Ru2B Ru1B H213 84.9 . . ?
Ru3B Ru1B H213 32.3 . . ?
H212 Ru1B H213 100.7 . . ?
C1B Ru1B H214 93.1 . . ?
P2B Ru1B H214 158.2 . . ?
P1B Ru1B H214 75.2 . . ?
Ru4B Ru1B H214 35.5 . . ?
Ru2B Ru1B H214 91.7 . . ?
Ru3B Ru1B H214 72.0 . . ?
H212 Ru1B H214 125.9 . . ?
H213 Ru1B H214 80.3 . . ?
C3B Ru2B C4B 94.9(3) . . ?
C3B Ru2B C2B 92.6(3) . . ?
C4B Ru2B C2B 94.3(3) . . ?
C3B Ru2B Ru3B 162.3(2) . . ?
C4B Ru2B Ru3B 96.86(19) . . ?
C2B Ru2B Ru3B 99.6(2) . . ?
C3B Ru2B Ru4B 103.0(2) . . ?
C4B Ru2B Ru4B 91.62(19) . . ?
C2B Ru2B Ru4B 162.7(2) . . ?
Ru3B Ru2B Ru4B 63.52(2) . . ?
C3B Ru2B Ru1B 99.7(2) . . ?
C4B Ru2B Ru1B 151.77(19) . . ?
C2B Ru2B Ru1B 108.9(2) . . ?
Ru3B Ru2B Ru1B 64.25(2) . . ?
Ru4B Ru2B Ru1B 61.67(2) . . ?
C3B Ru2B H212 79.8 . . ?
C4B Ru2B H212 171.2 . . ?
C2B Ru2B H212 79.0 . . ?
Ru3B Ru2B H212 89.9 . . ?
Ru4B Ru2B H212 96.5 . . ?
Ru1B Ru2B H212 37.0 . . ?
C10B Ru3B C9B 91.6(3) . . ?
C10B Ru3B C8B 93.9(3) . . ?
C9B Ru3B C8B 94.5(3) . . ?
C10B Ru3B Ru2B 89.6(2) . . ?
C9B Ru3B Ru2B 87.6(2) . . ?
C8B Ru3B Ru2B 175.9(2) . . ?
C10B Ru3B Ru4B 92.0(2) . . ?
C9B Ru3B Ru4B 145.9(2) . . ?
C8B Ru3B Ru4B 119.06(19) . . ?
Ru2B Ru3B Ru4B 58.563(19) . . ?
C10B Ru3B Ru1B 145.7(2) . . ?
C9B Ru3B Ru1B 102.8(2) . . ?
C8B Ru3B Ru1B 115.4(2) . . ?
Ru2B Ru3B Ru1B 60.63(2) . . ?
Ru4B Ru3B Ru1B 59.018(17) . . ?
C10B Ru3B H213 175.7 . . ?
C9B Ru3B H213 92.7 . . ?
C8B Ru3B H213 86.1 . . ?
Ru2B Ru3B H213 90.3 . . ?
Ru4B Ru3B H213 84.2 . . ?
Ru1B Ru3B H213 32.3 . . ?
C10B Ru3B H234 84.1 . . ?
C9B Ru3B H234 175.6 . . ?
C8B Ru3B H234 84.8 . . ?
Ru2B Ru3B H234 93.4 . . ?
Ru4B Ru3B H234 35.8 . . ?
Ru1B Ru3B H234 81.4 . . ?
H213 Ru3B H234 91.6 . . ?
C5B Ru4B C7B 92.7(3) . . ?
C5B Ru4B C6B 95.0(3) . . ?
C7B Ru4B C6B 95.5(3) . . ?
C5B Ru4B Ru2B 85.0(2) . . ?
C7B Ru4B Ru2B 90.4(2) . . ?
C6B Ru4B Ru2B 174.0(2) . . ?
C5B Ru4B Ru3B 141.5(2) . . ?
C7B Ru4B Ru3B 97.3(2) . . ?
C6B Ru4B Ru3B 120.7(2) . . ?
Ru2B Ru4B Ru3B 57.92(2) . . ?
C5B Ru4B Ru1B 92.4(2) . . ?
C7B Ru4B Ru1B 151.1(2) . . ?
C6B Ru4B Ru1B 112.33(19) . . ?
Ru2B Ru4B Ru1B 61.73(2) . . ?
Ru3B Ru4B Ru1B 62.44(2) . . ?
C5B Ru4B H214 102.2 . . ?
C7B Ru4B H214 163.3 . . ?
C6B Ru4B H214 75.7 . . ?
Ru2B Ru4B H214 98.4 . . ?
Ru3B Ru4B H214 75.9 . . ?
Ru1B Ru4B H214 37.2 . . ?
C5B Ru4B H234 178.1 . . ?
C7B Ru4B H234 89.2 . . ?
C6B Ru4B H234 84.5 . . ?
Ru2B Ru4B H234 95.2 . . ?
Ru3B Ru4B H234 38.3 . . ?
Ru1B Ru4B H234 86.1 . . ?
H214 Ru4B H234 75.9 . . ?
C31B P1B C11B 105.4(3) . . ?
C31B P1B C14B 104.8(3) . . ?
C11B P1B C14B 94.5(3) . . ?
C31B P1B Ru1B 109.5(2) . . ?
C11B P1B Ru1B 114.8(2) . . ?
C14B P1B Ru1B 125.5(2) . . ?
C36B P2B C24B 107.1(3) . . ?
C36B P2B C21B 106.5(3) . . ?
C24B P2B C21B 93.7(3) . . ?
C36B P2B Ru1B 109.0(2) . . ?
C24B P2B Ru1B 116.4(2) . . ?
C21B P2B Ru1B 122.5(2) . . ?
C36 C31 C32 118.2(6) . . ?
C36 C31 P1 117.6(5) . . ?
C32 C31 P1 123.7(5) . . ?
C33 C32 C31 121.6(7) . . ?
C33 C32 H32 119.2 . . ?
C31 C32 H32 119.2 . . ?
C34 C33 C32 119.0(7) . . ?
C34 C33 H33 120.5 . . ?
C32 C33 H33 120.5 . . ?
C35 C34 C33 121.0(7) . . ?
C35 C34 H34 119.5 . . ?
C33 C34 H34 119.5 . . ?
C34 C35 C36 119.9(7) . . ?
C34 C35 H35 120.1 . . ?
C36 C35 H35 120.1 . . ?
C31 C36 C35 120.3(6) . . ?
C31 C36 P2 117.3(5) . . ?
C35 C36 P2 122.4(5) . . ?
C12B C11B C15B 114.4(6) . . ?
C12B C11B P1B 105.6(5) . . ?
C15B C11B P1B 116.9(5) . . ?
C12B C11B H11B 106.4 . . ?
C15B C11B H11B 106.4 . . ?
P1B C11B H11B 106.4 . . ?
C13B C12B C11B 107.4(6) . . ?
C13B C12B H12A 110.2 . . ?
C11B C12B H12A 110.2 . . ?
C13B C12B H12B 110.2 . . ?
C11B C12B H12B 110.2 . . ?
H12A C12B H12B 108.5 . . ?
C12B C13B C14B 106.3(6) . . ?
C12B C13B H13A 110.5 . . ?
C14B C13B H13A 110.5 . . ?
C12B C13B H13B 110.5 . . ?
C14B C13B H13B 110.5 . . ?
H13A C13B H13B 108.7 . . ?
C16B C14B C13B 114.1(6) . . ?
C16B C14B P1B 117.1(4) . . ?
C13B C14B P1B 103.2(5) . . ?
C16B C14B H14B 107.3 . . ?
C13B C14B H14B 107.3 . . ?
P1B C14B H14B 107.3 . . ?
C11B C15B H15A 109.5 . . ?
C11B C15B H15B 109.5 . . ?
H15A C15B H15B 109.5 . . ?
C11B C15B H15C 109.5 . . ?
H15A C15B H15C 109.5 . . ?
H15B C15B H15C 109.5 . . ?
C14B C16B H16A 109.5 . . ?
C14B C16B H16B 109.5 . . ?
H16A C16B H16B 109.5 . . ?
C14B C16B H16C 109.5 . . ?
H16A C16B H16C 109.5 . . ?
H16B C16B H16C 109.5 . . ?
O1B C1B Ru1B 176.2(6) . . ?
O2B C2B Ru2B 176.2(7) . . ?
O3B C3B Ru2B 173.9(8) . . ?
O4B C4B Ru2B 175.5(6) . . ?
O5B C5B Ru4B 175.2(7) . . ?
O6B C6B Ru4B 174.3(7) . . ?
O7B C7B Ru4B 176.4(6) . . ?
O8B C8B Ru3B 175.2(6) . . ?
O9B C9B Ru3B 176.2(6) . . ?
O10B C10B Ru3B 176.5(6) . . ?
C32B C31B C36B 119.8(6) . . ?
C32B C31B P1B 122.6(5) . . ?
C36B C31B P1B 117.5(5) . . ?
C31B C32B C33B 121.1(7) . . ?
C31B C32B H32B 119.5 . . ?
C33B C32B H32B 119.5 . . ?
C34B C33B C32B 119.4(7) . . ?
C34B C33B H33B 120.3 . . ?
C32B C33B H33B 120.3 . . ?
C35B C34B C33B 120.6(7) . . ?
C35B C34B H34B 119.7 . . ?
C33B C34B H34B 119.7 . . ?
C34B C35B C36B 120.3(7) . . ?
C34B C35B H35B 119.9 . . ?
C36B C35B H35B 119.9 . . ?
C31B C36B C35B 118.8(6) . . ?
C31B C36B P2B 118.6(5) . . ?
C35B C36B P2B 122.6(5) . . ?
C15 C11 C12 114.2(7) . . ?
C15 C11 P1 117.1(5) . . ?
C12 C11 P1 102.0(5) . . ?
C15 C11 H11 107.7 . . ?
C12 C11 H11 107.7 . . ?
P1 C11 H11 107.7 . . ?
C13 C12 C11 113.9(7) . . ?
C13 C12 H12C 108.8 . . ?
C11 C12 H12C 108.8 . . ?
C13 C12 H12D 108.8 . . ?
C11 C12 H12D 108.8 . . ?
H12C C12 H12D 107.7 . . ?
C12 C13 C14 110.4(7) . . ?
C12 C13 H13C 109.6 . . ?
C14 C13 H13C 109.6 . . ?
C12 C13 H13D 109.6 . . ?
C14 C13 H13D 109.6 . . ?
H13C C13 H13D 108.1 . . ?
C13 C14 C16 113.1(7) . . ?
C13 C14 P1 104.9(5) . . ?
C16 C14 P1 115.1(5) . . ?
C13 C14 H14 107.8 . . ?
C16 C14 H14 107.8 . . ?
P1 C14 H14 107.8 . . ?
C11 C15 H15D 109.5 . . ?
C11 C15 H15E 109.5 . . ?
H15D C15 H15E 109.5 . . ?
C11 C15 H15F 109.5 . . ?
H15D C15 H15F 109.5 . . ?
H15E C15 H15F 109.5 . . ?
C14 C16 H16D 109.5 . . ?
C14 C16 H16E 109.5 . . ?
H16D C16 H16E 109.5 . . ?
C14 C16 H16F 109.5 . . ?
H16D C16 H16F 109.5 . . ?
H16E C16 H16F 109.5 . . ?
C22B C21B C25B 114.2(6) . . ?
C22B C21B P2B 105.6(4) . . ?
C25B C21B P2B 115.9(5) . . ?
C22B C21B H21B 106.8 . . ?
C25B C21B H21B 106.8 . . ?
P2B C21B H21B 106.8 . . ?
C23B C22B C21B 109.9(5) . . ?
C23B C22B H22A 109.7 . . ?
C21B C22B H22A 109.7 . . ?
C23B C22B H22B 109.7 . . ?
C21B C22B H22B 109.7 . . ?
H22A C22B H22B 108.2 . . ?
C22B C23B C24B 107.5(5) . . ?
C22B C23B H23A 110.2 . . ?
C24B C23B H23A 110.2 . . ?
C22B C23B H23B 110.2 . . ?
C24B C23B H23B 110.2 . . ?
H23A C23B H23B 108.5 . . ?
C23B C24B C26B 116.8(6) . . ?
C23B C24B P2B 105.9(4) . . ?
C26B C24B P2B 115.6(5) . . ?
C23B C24B H24B 105.9 . . ?
C26B C24B H24B 105.9 . . ?
P2B C24B H24B 105.9 . . ?
C21B C25B H25A 109.5 . . ?
C21B C25B H25B 109.5 . . ?
H25A C25B H25B 109.5 . . ?
C21B C25B H25C 109.5 . . ?
H25A C25B H25C 109.5 . . ?
H25B C25B H25C 109.5 . . ?
C24B C26B H26A 109.5 . . ?
C24B C26B H26B 109.5 . . ?
H26A C26B H26B 109.5 . . ?
C24B C26B H26C 109.5 . . ?
H26A C26B H26C 109.5 . . ?
H26B C26B H26C 109.5 . . ?
C22 C21 C25 114.6(5) . . ?
C22 C21 P2 106.3(4) . . ?
C25 C21 P2 117.5(5) . . ?
C22 C21 H21 105.9 . . ?
C25 C21 H21 105.9 . . ?
P2 C21 H21 105.9 . . ?
C21 C22 C23 107.3(5) . . ?
C21 C22 H22C 110.3 . . ?
C23 C22 H22C 110.3 . . ?
C21 C22 H22D 110.3 . . ?
C23 C22 H22D 110.3 . . ?
H22C C22 H22D 108.5 . . ?
C22 C23 C24 106.9(5) . . ?
C22 C23 H23C 110.3 . . ?
C24 C23 H23C 110.3 . . ?
C22 C23 H23D 110.3 . . ?
C24 C23 H23D 110.3 . . ?
H23C C23 H23D 108.6 . . ?
C26 C24 C23 112.6(5) . . ?
C26 C24 P2 117.0(4) . . ?
C23 C24 P2 105.1(4) . . ?
C26 C24 H24 107.2 . . ?
C23 C24 H24 107.2 . . ?
P2 C24 H24 107.2 . . ?
C21 C25 H25D 109.5 . . ?
C21 C25 H25E 109.5 . . ?
H25D C25 H25E 109.5 . . ?
C21 C25 H25F 109.5 . . ?
H25D C25 H25F 109.5 . . ?
H25E C25 H25F 109.5 . . ?
C24 C26 H26D 109.5 . . ?
C24 C26 H26E 109.5 . . ?
H26D C26 H26E 109.5 . . ?
C24 C26 H26F 109.5 . . ?
H26D C26 H26F 109.5 . . ?
H26E C26 H26F 109.5 . . ?

loop_
_geom_bond_atom_site_label_1
_geom_bond_atom_site_label_2
_geom_bond_distance
_geom_bond_site_symmetry_2
_geom_bond_publ_flag
Ru1 C1 1.843(7) . ?
Ru1 P1 2.3059(18) . ?
Ru1 P2 2.3142(18) . ?
Ru1 Ru3 2.9319(9) . ?
Ru1 Ru2 2.9936(8) . ?
Ru1 Ru4 3.0380(8) . ?
Ru1 H112 1.9191 . ?
Ru1 H113 1.8259 . ?
Ru1 H114 1.8331 . ?
Ru2 C2 1.883(7) . ?
Ru2 C4 1.898(8) . ?
Ru2 C3 1.935(8) . ?
Ru2 Ru3 2.8099(9) . ?
Ru2 Ru4 2.9109(9) . ?
Ru2 H112 1.8243 . ?
Ru2 H124 1.8607 . ?
Ru3 C7 1.886(7) . ?
Ru3 C6 1.889(8) . ?
Ru3 C5 1.935(8) . ?
Ru3 Ru4 2.7893(8) . ?
Ru3 H113 1.7855 . ?
Ru4 C9 1.891(8) . ?
Ru4 C10 1.892(7) . ?
Ru4 C8 1.935(7) . ?
Ru4 H114 1.8059 . ?
Ru4 H124 1.9227 . ?
P1 C31 1.824(7) . ?
P1 C14 1.859(7) . ?
P1 C11 1.867(7) . ?
P2 C36 1.826(6) . ?
P2 C24 1.850(6) . ?
P2 C21 1.853(6) . ?
C1 O1 1.173(7) . ?
C2 O2 1.159(7) . ?
C3 O3 1.129(8) . ?
C4 O4 1.158(8) . ?
C5 O5 1.126(8) . ?
C6 O6 1.148(8) . ?
C7 O7 1.152(7) . ?
C8 O8 1.132(7) . ?
C9 O9 1.146(8) . ?
C10 O10 1.136(7) . ?
Ru1B C1B 1.844(7) . ?
Ru1B P2B 2.3048(18) . ?
Ru1B P1B 2.3111(18) . ?
Ru1B Ru4B 2.9575(8) . ?
Ru1B Ru2B 2.9591(9) . ?
Ru1B Ru3B 3.0582(9) . ?
Ru1B H212 1.8644 . ?
Ru1B H213 1.8088 . ?
Ru1B H214 1.8719 . ?
Ru2B C3B 1.888(8) . ?
Ru2B C4B 1.901(8) . ?
Ru2B C2B 1.904(8) . ?
Ru2B Ru3B 2.7856(8) . ?
Ru2B Ru4B 2.8051(8) . ?
Ru2B H212 1.8134 . ?
Ru3B C10B 1.873(8) . ?
Ru3B C9B 1.899(7) . ?
Ru3B C8B 1.947(7) . ?
Ru3B Ru4B 2.9427(9) . ?
Ru3B H213 1.8102 . ?
Ru3B H234 1.8967 . ?
Ru4B C5B 1.896(8) . ?
Ru4B C7B 1.907(7) . ?
Ru4B C6B 1.934(7) . ?
Ru4B H214 1.7991 . ?
Ru4B H234 1.7887 . ?
P1B C31B 1.822(7) . ?
P1B C11B 1.847(7) . ?
P1B C14B 1.869(7) . ?
P2B C36B 1.829(7) . ?
P2B C24B 1.858(7) . ?
P2B C21B 1.864(6) . ?
C31 C36 1.385(9) . ?
C31 C32 1.394(8) . ?
C32 C33 1.393(9) . ?
C32 H32 0.9300 . ?
C33 C34 1.373(10) . ?
C33 H33 0.9300 . ?
C34 C35 1.370(9) . ?
C34 H34 0.9300 . ?
C35 C36 1.408(8) . ?
C35 H35 0.9300 . ?
C11B C12B 1.523(9) . ?
C11B C15B 1.536(9) . ?
C11B H11B 0.9800 . ?
C12B C13B 1.514(10) . ?
C12B H12A 0.9700 . ?
C12B H12B 0.9700 . ?
C13B C14B 1.552(8) . ?
C13B H13A 0.9700 . ?
C13B H13B 0.9700 . ?
C14B C16B 1.513(8) . ?
C14B H14B 0.9800 . ?
C15B H15A 0.9600 . ?
C15B H15B 0.9600 . ?
C15B H15C 0.9600 . ?
C16B H16A 0.9600 . ?
C16B H16B 0.9600 . ?
C16B H16C 0.9600 . ?
O1B C1B 1.167(7) . ?
O2B C2B 1.127(8) . ?
O3B C3B 1.154(8) . ?
O4B C4B 1.153(8) . ?
O5B C5B 1.140(8) . ?
O6B C6B 1.130(7) . ?
O7B C7B 1.148(8) . ?
O8B C8B 1.110(7) . ?
O9B C9B 1.144(7) . ?
O10B C10B 1.155(8) . ?
C31B C32B 1.386(9) . ?
C31B C36B 1.407(8) . ?
C32B C33B 1.395(9) . ?
C32B H32B 0.9300 . ?
C33B C34B 1.387(9) . ?
C33B H33B 0.9300 . ?
C34B C35B 1.386(10) . ?
C34B H34B 0.9300 . ?
C35B C36B 1.414(9) . ?
C35B H35B 0.9300 . ?
C11 C15 1.470(10) . ?
C11 C12 1.536(10) . ?
C11 H11 0.9800 . ?
C12 C13 1.409(11) . ?
C12 H12C 0.9700 . ?
C12 H12D 0.9700 . ?
C13 C14 1.496(10) . ?
C13 H13C 0.9700 . ?
C13 H13D 0.9700 . ?
C14 C16 1.532(10) . ?
C14 H14 0.9800 . ?
C15 H15D 0.9600 . ?
C15 H15E 0.9600 . ?
C15 H15F 0.9600 . ?
C16 H16D 0.9600 . ?
C16 H16E 0.9600 . ?
C16 H16F 0.9600 . ?
C21B C22B 1.516(9) . ?
C21B C25B 1.520(9) . ?
C21B H21B 0.9800 . ?
C22B C23B 1.502(9) . ?
C22B H22A 0.9700 . ?
C22B H22B 0.9700 . ?
C23B C24B 1.516(8) . ?
C23B H23A 0.9700 . ?
C23B H23B 0.9700 . ?
C24B C26B 1.529(8) . ?
C24B H24B 0.9800 . ?
C25B H25A 0.9600 . ?
C25B H25B 0.9600 . ?
C25B H25C 0.9600 . ?
C26B H26A 0.9600 . ?
C26B H26B 0.9600 . ?
C26B H26C 0.9600 . ?
C21 C22 1.519(9) . ?
C21 C25 1.525(9) . ?
C21 H21 0.9800 . ?
C22 C23 1.542(8) . ?
C22 H22C 0.9700 . ?
C22 H22D 0.9700 . ?
C23 C24 1.542(8) . ?
C23 H23C 0.9700 . ?
C23 H23D 0.9700 . ?
C24 C26 1.521(8) . ?
C24 H24 0.9800 . ?
C25 H25D 0.9600 . ?
C25 H25E 0.9600 . ?
C25 H25F 0.9600 . ?
C26 H26D 0.9600 . ?
C26 H26E 0.9600 . ?
C26 H26F 0.9600 . ?
